data_4134399
loop_
_publ_author_name
'Harris, Robert J.'
'Park, Jiyong'
'Nelson, Taylor A. F.'
'Iqbal, Nafees'
'Salgueiro, Daniel C.'
'Bacsa, John'
'MacBeth, Cora E.'
'Baik, Mu-Hyun'
'Blakey, Simon B.'

_publ_section_title
;
 The Mechanism of Rhodium-Catalyzed Allylic C-H Amination.
;
_journal_issue 12
_journal_name_full 'Journal of the American Chemical Society'
_journal_page_first 5842
_journal_page_last 5851
_journal_paper_doi 10.1021/jacs.0c01069
_journal_volume 142
_journal_year 2020
_chemical_formula_moiety 'C22 H29 O2 Rh'
_chemical_formula_sum 'C22 H29 O2 Rh'
_chemical_formula_weight 428.36
_space_group_crystal_system monoclinic
_space_group_IT_number 14
_space_group_name_Hall '-P 2ybc'
_space_group_name_H-M_alt 'P 1 21/c 1'
_atom_sites_solution_hydrogens mixed
_atom_sites_solution_primary dual
_audit_creation_date 2018-07-07
_audit_creation_method
;
Olex2 1.2-dev
(compiled 2018.05.31 svn.r3508 for OlexSys, GUI svn.r5510)
;
_cell_angle_alpha 90
_cell_angle_beta 95.564(2)
_cell_angle_gamma 90
_cell_formula_units_Z 4
_cell_length_a 7.2611(2)
_cell_length_b 14.6975(3)
_cell_length_c 18.0948(5)
_cell_measurement_reflns_used 18003
_cell_measurement_temperature 100(2)
_cell_measurement_theta_max 33.2650
_cell_measurement_theta_min 1.7760
_cell_volume 1921.98(8)
_computing_cell_refinement 'CrysAlisPro 1.171.39.43c (Rigaku OD, 2018)'
_computing_data_collection 'CrysAlisPro 1.171.39.43c (Rigaku OD, 2018)'
_computing_data_reduction 'CrysAlisPro 1.171.39.43c (Rigaku OD, 2018)'
_computing_molecular_graphics 'Olex2 (Dolomanov et al., 2009)'
_computing_publication_material 'Olex2 (Dolomanov et al., 2009)'
_computing_structure_refinement 'SHELXL-2014 (Sheldrick, 2015)'
_computing_structure_solution 'SHELXT (Sheldrick, 2015)'
_diffrn_ambient_environment N~2~
_diffrn_ambient_temperature 100(2)
_diffrn_detector HyPix
_diffrn_detector_type HyPix
_diffrn_measured_fraction_theta_full 1.000
_diffrn_measured_fraction_theta_max 1.000
_diffrn_measurement_details
;
List of Runs (angles in degrees, time in seconds):

  # Type    Start    End  Width  t~exp~   \w     \q     \k     \f   Frames
--------------------------------------------------------------------------
  1  \w    -25.00  55.00   0.50   10.00    --  -15.84  57.00 120.00  160
  2  \w     33.00  58.00   0.50   10.00    --  -15.84  57.00  30.00   50
  3  \w     53.00  81.00   0.50   10.00    --   15.69 178.00  60.00   56
  4  \w    -29.00  16.00   0.50   10.00    --  -15.84  57.00  30.00   90
  5  \w    -56.00  33.00   0.50   10.00    --   15.69 -57.00 -60.00  178
  6  \w      4.00  30.00   0.50   10.00    --   15.69 -99.00 -30.00   52
  7  \w     -6.00  21.00   0.50   10.00    --  -15.84 -99.00 -60.00   54
  8  \w    -24.00  21.00   0.50   10.00    --  -15.84 -99.00  30.00   90
  9  \w    -33.00  23.00   0.50   10.00    --   15.69 -95.00 103.00  112
 10  \w    -32.00  -7.00   0.50   10.00    --  -15.84 -95.00 103.00   50
 11  \w    -51.00  42.00   0.50   10.00    --   15.69 -77.00-150.00  186
 12  \w    -26.00  10.00   0.50   10.00    --  -15.84 -99.00-180.00   72
 13  \w    -47.00 -16.00   0.50   10.00    --  -15.84  95.00-146.00   62
;
_diffrn_measurement_device 'four-circle diffractometer'
_diffrn_measurement_device_type 'XtaLAB Synergy, Dualflex, HyPix'
_diffrn_measurement_method '\w scans'
_diffrn_orient_matrix_type 'CrysAlisPro convention (1999,Acta A55,543-557)'
_diffrn_orient_matrix_UB_11 0.0393848000
_diffrn_orient_matrix_UB_12 0.0073435000
_diffrn_orient_matrix_UB_13 -0.0338650000
_diffrn_orient_matrix_UB_21 0.0791531000
_diffrn_orient_matrix_UB_22 -0.0253854000
_diffrn_orient_matrix_UB_23 0.0136373000
_diffrn_orient_matrix_UB_31 -0.0425934000
_diffrn_orient_matrix_UB_32 -0.0403956000
_diffrn_orient_matrix_UB_33 -0.0147625000
_diffrn_radiation_monochromator 'multilayer mirror'
_diffrn_radiation_probe x-ray
_diffrn_radiation_type MoK\a
_diffrn_radiation_wavelength 0.71073
_diffrn_reflns_av_R_equivalents 0.0581
_diffrn_reflns_av_unetI/netI 0.0403
_diffrn_reflns_Laue_measured_fraction_full 1.000
_diffrn_reflns_Laue_measured_fraction_max 1.000
_diffrn_reflns_limit_h_max 10
_diffrn_reflns_limit_h_min -10
_diffrn_reflns_limit_k_max 20
_diffrn_reflns_limit_k_min -20
_diffrn_reflns_limit_l_max 25
_diffrn_reflns_limit_l_min -25
_diffrn_reflns_number 36145
_diffrn_reflns_point_group_measured_fraction_full 1.000
_diffrn_reflns_point_group_measured_fraction_max 1.000
_diffrn_reflns_theta_full 25.242
_diffrn_reflns_theta_max 30.508
_diffrn_reflns_theta_min 1.788
_diffrn_source 'micro-focus sealed X-ray tube'
_diffrn_source_current 1.0
_diffrn_source_type 'PhotonJet (Mo) X-ray Source'
_diffrn_source_voltage 50
_exptl_absorpt_coefficient_mu 0.900
_exptl_absorpt_correction_T_max 1.000
_exptl_absorpt_correction_T_min 0.855
_exptl_absorpt_correction_type gaussian
_exptl_absorpt_process_details
;
CrysAlisPro 1.171.39.43c (Rigaku Oxford Diffraction, 2018)
Numerical absorption correction based on gaussian integration over
			a multifaceted crystal model
Empirical absorption correction using spherical harmonics,
 implemented in SCALE3 ABSPACK scaling algorithm.
;
_exptl_crystal_density_diffrn 1.480
_exptl_crystal_F_000 888
_exptl_crystal_size_max 0.133
_exptl_crystal_size_mid 0.082
_exptl_crystal_size_min 0.031
_refine_diff_density_max 0.555
_refine_diff_density_min -0.410
_refine_diff_density_rms 0.089
_refine_ls_extinction_method none
_refine_ls_goodness_of_fit_ref 1.049
_refine_ls_hydrogen_treatment mixed
_refine_ls_matrix_type full
_refine_ls_number_parameters 243
_refine_ls_number_reflns 5883
_refine_ls_number_restraints 3
_refine_ls_restrained_S_all 1.049
_refine_ls_R_factor_all 0.0371
_refine_ls_R_factor_gt 0.0280
_refine_ls_shift/su_max 0.001
_refine_ls_shift/su_mean 0.000
_refine_ls_structure_factor_coef Fsqd
_refine_ls_weighting_details 'w=1/[\s^2^(Fo^2^)+(0.0269P)^2^+0.4570P] where P=(Fo^2^+2Fc^2^)/3'
_refine_ls_weighting_scheme calc
_refine_ls_wR_factor_gt 0.0624
_refine_ls_wR_factor_ref 0.0649
_reflns_Friedel_coverage 0.000
_reflns_number_gt 4968
_reflns_number_total 5883
_reflns_threshold_expression 'I > 2\s(I)'
_cod_data_source_file ja0c01069_si_002.cif
_cod_data_source_block rh-pi-allyl-complex
_cod_depositor_comments 'Adding full bibliography for 4134397--4134399.cif.'
_cod_database_code 4134399
_shelx_shelxl_version_number 2018/3
_chemical_oxdiff_formula 'C88  H116  O8  Rh4  '
_shelx_space_group_comment
;
The symmetry employed for this shelxl refinement is uniquely defined
by the following loop, which should always be used as a source of
symmetry information in preference to the above space-group names.
They are only intended as comments.
;
_reflns_odcompleteness_completeness 99.97
_reflns_odcompleteness_iscentric 1
_reflns_odcompleteness_theta 30.44
_olex2_refinement_description
;
1. Fixed Uiso
 At 1.2 times of:
  All C(H) groups
 At 1.5 times of:
  All C(H,H,H) groups
2. Restrained distances
 C1-H1 \\sim C2-H2 \\sim C3-H3
 with sigma of 0.002
3. Uiso/Uaniso restraints and constraints
Uiso(H2) = Uiso(H3) = Uiso(H1)
4.a Aromatic/amide H refined with riding coordinates:
 C10(H10), C9(H9), C6(H6), C8(H8), C7(H7)
4.b Idealised Me refined as rotating group:
 C22(H22A,H22B,H22C), C19(H19A,H19B,H19C), C12(H12A,H12B,H12C), C21(H21A,H21B,
 H21C), C4(H4A,H4B,H4C), C18(H18A,H18B,H18C), C20(H20A,H20B,H20C)
;
_olex2_diffrn_ambient_temperature_device 'Oxford Cryosystems'
_olex2_submission_original_sample_id Rh-pi-allyl-complex
_olex2_submission_special_instructions 'No special instructions were received'
_oxdiff_exptl_absorpt_empirical_details
;
Empirical correction (ABSPACK) includes:
- Absorption correction using spherical harmonics
- Frame scaling
;
_oxdiff_exptl_absorpt_empirical_full_max 1.157
_oxdiff_exptl_absorpt_empirical_full_min 0.911

loop_
_space_group_symop_operation_xyz
'x, y, z'
'-x, y+1/2, -z+1/2'
'-x, -y, -z'
'x, -y-1/2, z-1/2'

loop_
_atom_site_label
_atom_site_type_symbol
_atom_site_fract_x
_atom_site_fract_y
_atom_site_fract_z
_atom_site_U_iso_or_equiv
_atom_site_adp_type
_atom_site_occupancy
_atom_site_site_symmetry_order
_atom_site_calc_flag
_atom_site_refinement_flags_posn
_atom_site_refinement_flags_adp
_atom_site_refinement_flags_occupancy
_atom_site_disorder_assembly
_atom_site_disorder_group
Rh1 Rh 0.35841(2) 0.38319(2) 0.18620(2) 0.01023(4) Uani 1 1 d . . . . .
O1 O 0.48436(17) 0.46959(8) 0.11286(7) 0.0147(2) Uani 1 1 d . . . . .
O2 O 0.57490(19) 0.58205(9) 0.19254(7) 0.0211(3) Uani 1 1 d . . . . .
C11 C 0.5549(2) 0.54828(11) 0.12999(10) 0.0146(3) Uani 1 1 d . . . . .
C2 C 0.5612(2) 0.27806(11) 0.20431(10) 0.0148(3) Uani 1 1 d D . . . .
C3 C 0.5030(2) 0.27843(11) 0.12765(10) 0.0151(3) Uani 1 1 d D . . . .
C1 C 0.6400(2) 0.35794(12) 0.23794(10) 0.0139(3) Uani 1 1 d D . . . .
C14 C 0.0619(2) 0.39605(11) 0.15012(10) 0.0138(3) Uani 1 1 d . . . . .
C17 C 0.1717(2) 0.35630(12) 0.27061(10) 0.0154(3) Uani 1 1 d . . . . .
C5 C 0.6904(2) 0.36848(12) 0.31800(10) 0.0148(3) Uani 1 1 d . . . . .
C13 C 0.0914(2) 0.32162(11) 0.20036(10) 0.0150(3) Uani 1 1 d . . . . .
C15 C 0.1258(2) 0.47683(11) 0.19052(10) 0.0140(3) Uani 1 1 d . . . . .
C16 C 0.1893(2) 0.45285(11) 0.26464(10) 0.0148(3) Uani 1 1 d . . . . .
C10 C 0.6794(2) 0.29738(12) 0.36847(10) 0.0178(4) Uani 1 1 d . . . . .
H10 H 0.635685 0.240859 0.351636 0.021 Uiso 1 1 calc R . . . .
C9 C 0.7328(3) 0.30999(13) 0.44342(10) 0.0216(4) Uani 1 1 d . . . . .
H9 H 0.724809 0.261923 0.476386 0.026 Uiso 1 1 calc R . . . .
C22 C 0.2076(3) 0.30135(14) 0.33998(11) 0.0225(4) Uani 1 1 d . . . . .
H22A H 0.253065 0.242378 0.327953 0.034 Uiso 1 1 calc GR . . . .
H22B H 0.094669 0.294687 0.363005 0.034 Uiso 1 1 calc GR . . . .
H22C H 0.298021 0.331679 0.373545 0.034 Uiso 1 1 calc GR . . . .
C6 C 0.7562(3) 0.45302(12) 0.34517(11) 0.0195(4) Uani 1 1 d . . . . .
H6 H 0.764859 0.501351 0.312511 0.023 Uiso 1 1 calc R . . . .
C19 C -0.0247(3) 0.39368(13) 0.07212(11) 0.0211(4) Uani 1 1 d . . . . .
H19A H 0.039401 0.434890 0.042384 0.032 Uiso 1 1 calc GR . . . .
H19B H -0.152157 0.411524 0.070883 0.032 Uiso 1 1 calc GR . . . .
H19C H -0.017226 0.333104 0.052798 0.032 Uiso 1 1 calc GR . . . .
C12 C 0.6136(3) 0.60024(12) 0.06367(10) 0.0195(4) Uani 1 1 d . . . . .
H12A H 0.588229 0.564237 0.019594 0.029 Uiso 1 1 calc GR . . . .
H12B H 0.743786 0.612961 0.071250 0.029 Uiso 1 1 calc GR . . . .
H12C H 0.546090 0.656370 0.058233 0.029 Uiso 1 1 calc GR . . . .
C21 C 0.2609(3) 0.51660(13) 0.32531(11) 0.0218(4) Uani 1 1 d . . . . .
H21A H 0.344998 0.484697 0.360444 0.033 Uiso 1 1 calc GR . . . .
H21B H 0.159298 0.539678 0.349925 0.033 Uiso 1 1 calc GR . . . .
H21C H 0.324340 0.566279 0.304442 0.033 Uiso 1 1 calc GR . . . .
C8 C 0.7978(3) 0.39374(14) 0.46950(11) 0.0259(4) Uani 1 1 d . . . . .
H8 H 0.834152 0.402017 0.519755 0.031 Uiso 1 1 calc R . . . .
C4 C 0.4074(3) 0.19798(12) 0.09001(11) 0.0201(4) Uani 1 1 d . . . . .
H4A H 0.349257 0.162693 0.125877 0.030 Uiso 1 1 calc GR . . . .
H4B H 0.496457 0.161054 0.067981 0.030 Uiso 1 1 calc GR . . . .
H4C H 0.315342 0.218739 0.052100 0.030 Uiso 1 1 calc GR . . . .
C18 C 0.0338(3) 0.22521(12) 0.18621(12) 0.0232(4) Uani 1 1 d . . . . .
H18A H 0.028932 0.212715 0.133982 0.035 Uiso 1 1 calc GR . . . .
H18B H -0.086266 0.215622 0.202873 0.035 Uiso 1 1 calc GR . . . .
H18C H 0.121644 0.185270 0.212675 0.035 Uiso 1 1 calc GR . . . .
C7 C 0.8083(3) 0.46512(14) 0.42003(11) 0.0245(4) Uani 1 1 d . . . . .
H7 H 0.850808 0.521641 0.437362 0.029 Uiso 1 1 calc R . . . .
C20 C 0.1149(3) 0.57089(12) 0.15955(11) 0.0207(4) Uani 1 1 d . . . . .
H20A H 0.203443 0.608980 0.187649 0.031 Uiso 1 1 calc GR . . . .
H20B H -0.007271 0.594720 0.162442 0.031 Uiso 1 1 calc GR . . . .
H20C H 0.141595 0.569543 0.108629 0.031 Uiso 1 1 calc GR . . . .
H1 H 0.703(3) 0.3967(11) 0.2067(10) 0.016(3) Uiso 1 1 d D . . . .
H3 H 0.567(2) 0.3161(12) 0.0960(10) 0.016(3) Uiso 1 1 d D . . . .
H2 H 0.521(3) 0.2307(11) 0.2346(10) 0.016(3) Uiso 1 1 d D . . . .

loop_
_atom_site_aniso_label
_atom_site_aniso_U_11
_atom_site_aniso_U_22
_atom_site_aniso_U_33
_atom_site_aniso_U_23
_atom_site_aniso_U_13
_atom_site_aniso_U_12
Rh1 0.00960(7) 0.00961(6) 0.01167(7) 0.00025(5) 0.00207(4) 0.00007(4)
O1 0.0185(6) 0.0124(6) 0.0137(6) 0.0003(4) 0.0033(5) -0.0028(5)
O2 0.0315(8) 0.0184(6) 0.0137(6) -0.0018(5) 0.0036(5) -0.0057(5)
C11 0.0134(8) 0.0151(8) 0.0156(8) 0.0018(6) 0.0022(6) -0.0002(6)
C2 0.0119(8) 0.0137(8) 0.0192(9) 0.0001(6) 0.0033(6) 0.0039(6)
C3 0.0145(8) 0.0143(8) 0.0172(9) -0.0029(6) 0.0054(7) 0.0003(6)
C1 0.0108(7) 0.0170(8) 0.0140(8) 0.0000(6) 0.0020(6) 0.0010(6)
C14 0.0103(7) 0.0137(8) 0.0174(8) 0.0003(6) 0.0011(6) -0.0006(6)
C17 0.0099(7) 0.0182(8) 0.0191(9) 0.0048(7) 0.0058(6) 0.0039(6)
C5 0.0099(7) 0.0186(9) 0.0157(8) -0.0006(6) 0.0001(6) 0.0019(6)
C13 0.0096(7) 0.0149(8) 0.0212(9) 0.0006(6) 0.0044(6) -0.0003(6)
C15 0.0097(7) 0.0137(8) 0.0188(9) 0.0018(6) 0.0026(6) 0.0023(6)
C16 0.0115(8) 0.0160(8) 0.0171(8) -0.0018(6) 0.0031(6) 0.0026(6)
C10 0.0160(8) 0.0183(8) 0.0192(9) -0.0009(7) 0.0016(7) 0.0027(6)
C9 0.0205(9) 0.0271(10) 0.0169(9) 0.0057(7) 0.0010(7) 0.0019(7)
C22 0.0179(9) 0.0296(10) 0.0209(10) 0.0106(8) 0.0068(7) 0.0053(7)
C6 0.0174(9) 0.0205(9) 0.0204(9) 0.0013(7) 0.0007(7) -0.0012(7)
C19 0.0177(9) 0.0254(10) 0.0194(9) -0.0013(7) -0.0023(7) 0.0014(7)
C12 0.0257(10) 0.0162(8) 0.0168(9) 0.0007(7) 0.0037(7) -0.0033(7)
C21 0.0204(9) 0.0247(9) 0.0203(9) -0.0080(7) 0.0015(7) 0.0026(7)
C8 0.0243(10) 0.0366(11) 0.0159(9) -0.0031(8) -0.0030(8) -0.0019(8)
C4 0.0230(9) 0.0181(9) 0.0198(9) -0.0055(7) 0.0047(7) -0.0008(7)
C18 0.0155(9) 0.0133(8) 0.0419(12) -0.0001(8) 0.0077(8) -0.0028(7)
C7 0.0228(10) 0.0267(10) 0.0233(10) -0.0058(8) -0.0019(8) -0.0052(8)
C20 0.0211(9) 0.0128(8) 0.0279(10) 0.0032(7) 0.0011(8) 0.0025(7)

loop_
_atom_type_symbol
_atom_type_description
_atom_type_scat_dispersion_real
_atom_type_scat_dispersion_imag
_atom_type_scat_source
C C 0.0033 0.0016 'International Tables Vol C Tables 4.2.6.8 and 6.1.1.4'
H H 0.0000 0.0000 'International Tables Vol C Tables 4.2.6.8 and 6.1.1.4'
O O 0.0106 0.0060 'International Tables Vol C Tables 4.2.6.8 and 6.1.1.4'
Rh Rh -1.1178 0.9187 'International Tables Vol C Tables 4.2.6.8 and 6.1.1.4'

loop_
_exptl_crystal_face_index_h
_exptl_crystal_face_index_k
_exptl_crystal_face_index_l
_exptl_crystal_face_perp_dist
0 0 1 0.0157
0 0 -1 0.0157
-1 -5 -1 0.0393
1 5 1 0.0393
5 -1 1 0.0580
-5 1 -1 0.0580
0 -5 -2 0.0451
0 5 2 0.0451
-1 -3 5 0.0308
1 3 -5 0.0308
0 -5 -3 0.0350
0 -2 5 0.0286
0 2 -5 0.0286
-4 0 5 0.0508
4 0 -5 0.0508
0 -1 0 0.0333

loop_
_geom_angle_atom_site_label_1
_geom_angle_atom_site_label_2
_geom_angle_atom_site_label_3
_geom_angle
_geom_angle_site_symmetry_1
_geom_angle_site_symmetry_3
_geom_angle_publ_flag
O1 Rh1 C2 101.38(6) . . ?
O1 Rh1 C3 82.04(6) . . ?
O1 Rh1 C1 85.83(6) . . ?
O1 Rh1 C14 103.51(6) . . ?
O1 Rh1 C17 152.83(6) . . ?
O1 Rh1 C13 140.35(6) . . ?
O1 Rh1 C15 91.55(5) . . ?
O1 Rh1 C16 115.22(6) . . ?
C2 Rh1 C3 37.98(7) . . ?
C2 Rh1 C1 38.14(6) . . ?
C2 Rh1 C14 138.46(6) . . ?
C2 Rh1 C17 103.18(7) . . ?
C2 Rh1 C13 106.83(6) . . ?
C2 Rh1 C15 166.59(7) . . ?
C2 Rh1 C16 130.71(7) . . ?
C3 Rh1 C1 67.53(6) . . ?
C3 Rh1 C14 114.72(7) . . ?
C3 Rh1 C16 162.71(7) . . ?
C1 Rh1 C14 170.55(6) . . ?
C1 Rh1 C16 110.85(6) . . ?
C14 Rh1 C16 64.05(6) . . ?
C17 Rh1 C3 124.88(7) . . ?
C17 Rh1 C1 106.73(6) . . ?
C17 Rh1 C14 64.19(7) . . ?
C17 Rh1 C13 38.64(7) . . ?
C17 Rh1 C15 63.44(6) . . ?
C17 Rh1 C16 38.00(6) . . ?
C13 Rh1 C3 103.80(6) . . ?
C13 Rh1 C1 133.04(6) . . ?
C13 Rh1 C14 38.03(6) . . ?
C13 Rh1 C15 63.74(6) . . ?
C13 Rh1 C16 63.99(6) . . ?
C15 Rh1 C3 150.10(7) . . ?
C15 Rh1 C1 141.42(6) . . ?
C15 Rh1 C14 38.56(6) . . ?
C15 Rh1 C16 37.63(6) . . ?
C11 O1 Rh1 125.09(11) . . ?
O1 C11 C12 113.36(15) . . ?
O2 C11 O1 126.21(16) . . ?
O2 C11 C12 120.43(15) . . ?
C3 C2 Rh1 73.15(10) . . ?
C3 C2 C1 119.28(16) . . ?
C1 C2 Rh1 73.16(10) . . ?
C2 C3 Rh1 68.87(9) . . ?
C2 C3 C4 121.64(16) . . ?
C4 C3 Rh1 123.38(12) . . ?
C2 C1 Rh1 68.69(9) . . ?
C2 C1 C5 124.26(16) . . ?
C5 C1 Rh1 122.39(12) . . ?
C13 C14 Rh1 70.25(10) . . ?
C13 C14 C15 106.65(15) . . ?
C13 C14 C19 127.60(15) . . ?
C15 C14 Rh1 70.33(9) . . ?
C15 C14 C19 125.70(15) . . ?
C19 C14 Rh1 126.27(13) . . ?
C13 C17 Rh1 70.79(10) . . ?
C13 C17 C22 124.97(16) . . ?
C16 C17 Rh1 72.56(10) . . ?
C16 C17 C13 108.43(15) . . ?
C16 C17 C22 126.19(17) . . ?
C22 C17 Rh1 128.23(12) . . ?
C10 C5 C1 122.85(16) . . ?
C10 C5 C6 118.24(17) . . ?
C6 C5 C1 118.89(16) . . ?
C14 C13 Rh1 71.72(10) . . ?
C14 C13 C17 108.33(15) . . ?
C14 C13 C18 126.66(17) . . ?
C17 C13 Rh1 70.57(9) . . ?
C17 C13 C18 124.78(16) . . ?
C18 C13 Rh1 127.76(12) . . ?
C14 C15 Rh1 71.12(9) . . ?
C14 C15 C20 124.63(16) . . ?
C16 C15 Rh1 72.31(9) . . ?
C16 C15 C14 109.41(14) . . ?
C16 C15 C20 125.86(16) . . ?
C20 C15 Rh1 125.68(12) . . ?
C17 C16 Rh1 69.44(9) . . ?
C17 C16 C21 126.35(16) . . ?
C15 C16 Rh1 70.06(10) . . ?
C15 C16 C17 107.14(15) . . ?
C15 C16 C21 126.51(16) . . ?
C21 C16 Rh1 125.73(12) . . ?
C9 C10 C5 120.79(17) . . ?
C8 C9 C10 120.39(18) . . ?
C7 C6 C5 120.59(17) . . ?
C9 C8 C7 119.41(18) . . ?
C6 C7 C8 120.57(18) . . ?

loop_
_geom_bond_atom_site_label_1
_geom_bond_atom_site_label_2
_geom_bond_distance
_geom_bond_site_symmetry_2
_geom_bond_publ_flag
Rh1 O1 2.1084(12) . ?
Rh1 C2 2.1379(16) . ?
Rh1 C3 2.1935(17) . ?
Rh1 C1 2.1963(17) . ?
Rh1 C14 2.1966(17) . ?
Rh1 C17 2.1743(17) . ?
Rh1 C13 2.1772(16) . ?
Rh1 C15 2.1860(16) . ?
Rh1 C16 2.2155(17) . ?
O1 C11 1.290(2) . ?
O2 C11 1.232(2) . ?
C11 C12 1.518(2) . ?
C2 C3 1.410(3) . ?
C2 C1 1.417(2) . ?
C3 C4 1.501(2) . ?
C1 C5 1.468(2) . ?
C14 C13 1.425(2) . ?
C14 C15 1.447(2) . ?
C14 C19 1.489(3) . ?
C17 C13 1.440(3) . ?
C17 C16 1.430(2) . ?
C17 C22 1.494(2) . ?
C5 C10 1.395(2) . ?
C5 C6 1.403(2) . ?
C13 C18 1.493(2) . ?
C15 C16 1.420(2) . ?
C15 C20 1.491(2) . ?
C16 C21 1.498(2) . ?
C10 C9 1.386(3) . ?
C9 C8 1.385(3) . ?
C6 C7 1.382(3) . ?
C8 C7 1.386(3) . ?

loop_
_exptl_oxdiff_crystal_face_indexfrac_h
_exptl_oxdiff_crystal_face_indexfrac_k
_exptl_oxdiff_crystal_face_indexfrac_l
_exptl_oxdiff_crystal_face_x
_exptl_oxdiff_crystal_face_y
_exptl_oxdiff_crystal_face_z
0.0002 0.0005 0.9995 -0.0338 0.0136 -0.0148
-0.0002 -0.0005 -0.9995 0.0338 -0.0136 0.0148
-1.0012 -5.0015 -0.9890 -0.0427 0.0342 0.2593
1.0012 5.0015 0.9890 0.0427 -0.0342 -0.2593
5.0039 -1.0097 1.0171 0.1552 0.4356 -0.1874
-5.0039 1.0097 -1.0171 -0.1552 -0.4356 0.1874
-0.0006 -5.0039 -1.9854 0.0305 0.0999 0.2315
0.0006 5.0039 1.9854 -0.0305 -0.0999 -0.2315
-1.0002 -2.9975 5.0025 -0.2308 0.0651 0.0898
1.0002 2.9975 -5.0025 0.2308 -0.0651 -0.0898
-0.0007 -5.0043 -2.9849 0.0643 0.0863 0.2462
0.0007 -1.9988 5.0028 -0.1841 0.1190 0.0069
-0.0007 1.9988 -5.0028 0.1841 -0.1190 -0.0069
-4.0023 0.0101 4.9854 -0.3264 -0.2491 0.0965
4.0023 -0.0101 -4.9854 0.3264 0.2491 -0.0965
-0.0001 -1.0006 0.0027 -0.0074 0.0254 0.0404
